data_7112428
loop_
_publ_author_name
'Santiago, Alicia'
'G\'omez-Gallego, Mar'
'de Arellano, Carmen Ram\'irez'
'Sierra, Miguel A.'

_publ_section_title
;
 Structure and photoreactivity of stable zwitterionic group 6 metal
 allenyls.
;
_journal_issue 11
_journal_name_full 'Chemical communications (Cambridge, England)'
_journal_page_first 1112
_journal_page_last 1114
_journal_paper_doi 10.1039/c2cc38223g
_journal_volume 49
_journal_year 2013
_chemical_formula_sum 'C38 H36.5 Cr N2 O6.25'
_chemical_formula_weight 673.19
_chemical_name_systematic
;
?
;
_space_group_IT_number 2
_symmetry_cell_setting triclinic
_symmetry_space_group_name_Hall '-P 1'
_symmetry_space_group_name_H-M 'P -1'
_atom_sites_solution_hydrogens geom
_atom_sites_solution_primary patterson
_atom_sites_solution_secondary difmap
_audit_creation_method SHELXL-97
_cell_angle_alpha 86.011(7)
_cell_angle_beta 88.184(8)
_cell_angle_gamma 85.019(7)
_cell_formula_units_Z 4
_cell_length_a 11.6599(11)
_cell_length_b 16.1539(14)
_cell_length_c 19.2369(18)
_cell_measurement_reflns_used 2224
_cell_measurement_temperature 120(2)
_cell_measurement_theta_max 30.509
_cell_measurement_theta_min 2.954
_cell_volume 3599.7(6)
_computing_cell_refinement 'CrysAlisPro (Oxford Diff., 2009)'
_computing_data_collection 'CrysAlisPro (Oxford Diff., 2009)'
_computing_data_reduction 'CrysAlisPro (Oxford Diff., 2009)'
_computing_molecular_graphics 'CrystalMaker 2.1.5 (1994-2009)'
_computing_publication_material 'SHELXL-97 (Sheldrick, 1997)'
_computing_structure_refinement 'SHELXL-97 (Sheldrick, 1997)'
_computing_structure_solution 'SHELXS-97 (Sheldrick, 1990)'
_diffrn_ambient_temperature 120(2)
_diffrn_detector_area_resol_mean 16.026
_diffrn_measured_fraction_theta_full 0.998
_diffrn_measured_fraction_theta_max 0.998
_diffrn_measurement_device_type 'Oxford Diffraction SuperNova'
_diffrn_measurement_method \w-scans
_diffrn_radiation_monochromator graphite
_diffrn_radiation_source 'fine-focus sealed tube'
_diffrn_radiation_type MoK\a
_diffrn_radiation_wavelength 0.71073
_diffrn_reflns_av_R_equivalents 0.0970
_diffrn_reflns_av_sigmaI/netI 0.1942
_diffrn_reflns_limit_h_max 14
_diffrn_reflns_limit_h_min -14
_diffrn_reflns_limit_k_max 20
_diffrn_reflns_limit_k_min -20
_diffrn_reflns_limit_l_max 23
_diffrn_reflns_limit_l_min -24
_diffrn_reflns_number 30853
_diffrn_reflns_theta_full 26.37
_diffrn_reflns_theta_max 26.37
_diffrn_reflns_theta_min 2.96
_exptl_absorpt_coefficient_mu 0.365
_exptl_absorpt_correction_T_max 0.9856
_exptl_absorpt_correction_T_min 0.9575
_exptl_absorpt_correction_type multi-scan
_exptl_absorpt_process_details
;
CrysAlisPro, Agilent Technologies,
Version 1.171.35.21 (release 20-01-2012 CrysAlis171 .NET)
(compiled Jan 23 2012,18:06:46)
Empirical absorption correction using spherical harmonics,
implemented in SCALE3 ABSPACK scaling algorithm.
;
_exptl_crystal_colour orange
_exptl_crystal_density_diffrn 1.242
_exptl_crystal_density_method 'not measured'
_exptl_crystal_description block
_exptl_crystal_F_000 1410
_exptl_crystal_size_max 0.12
_exptl_crystal_size_mid 0.10
_exptl_crystal_size_min 0.04
_refine_diff_density_max 1.162
_refine_diff_density_min -0.618
_refine_diff_density_rms 0.098
_refine_ls_extinction_method none
_refine_ls_goodness_of_fit_ref 1.067
_refine_ls_hydrogen_treatment constr
_refine_ls_matrix_type full
_refine_ls_number_parameters 890
_refine_ls_number_reflns 14699
_refine_ls_number_restraints 42
_refine_ls_restrained_S_all 1.080
_refine_ls_R_factor_all 0.2054
_refine_ls_R_factor_gt 0.1010
_refine_ls_shift/su_max 0.001
_refine_ls_shift/su_mean 0.000
_refine_ls_structure_factor_coef Fsqd
_refine_ls_weighting_details 'calc w=1/[\s^2^(Fo^2^)+(0.1000P)^2^+0.0000P] where P=(Fo^2^+2Fc^2^)/3'
_refine_ls_weighting_scheme calc
_refine_ls_wR_factor_gt 0.2218
_refine_ls_wR_factor_ref 0.2850
_reflns_number_gt 6651
_reflns_number_total 14699
_reflns_threshold_expression >2sigma(I)
_cod_duplicate_entry 7108817
_cod_data_source_file c2cc38223g.txt
_cod_data_source_block ast237_h82
_cod_depositor_comments
;
The following automatic conversions were performed:

'_symmetry_cell_setting' value 'Triclinic' changed to 'triclinic'
according to
/usr/data/users/saulius/automatic-downloads/retrospective/RSC/lib/dictionaries/cif_core.dic
dictionary named 'cif_core.dic' version 2.4.2 from 2011-04-26.

Automatic conversion script
Id: cif_fix_values 2281 2013-09-26 08:29:07Z andrius 
;
_cod_original_sg_symbol_H-M P-1
_cod_original_formula_sum 'C38 H36.50 Cr N2 O6.25'
_cod_database_code 7112428

loop_
_symmetry_equiv_pos_as_xyz
'x, y, z'
'-x, -y, -z'

loop_
_atom_site_label
_atom_site_type_symbol
_atom_site_fract_x
_atom_site_fract_y
_atom_site_fract_z
_atom_site_U_iso_or_equiv
_atom_site_adp_type
_atom_site_occupancy
_atom_site_symmetry_multiplicity
_atom_site_calc_flag
_atom_site_refinement_flags
Cr1 Cr 0.43116(8) 0.20568(6) 0.47984(5) 0.0314(3) Uani 1 1 d .
Cr1A Cr 0.19735(9) 0.72607(7) 0.09716(6) 0.0386(3) Uani 1 1 d .
C1 C 0.3348(5) 0.2160(4) 0.3862(3) 0.0296(15) Uani 1 1 d .
C2 C 0.3621(5) 0.1737(4) 0.3315(3) 0.0309(15) Uani 1 1 d .
C3 C 0.4158(5) 0.1407(4) 0.2768(3) 0.0275(14) Uani 1 1 d .
O1 O 0.5474(4) 0.1850(3) 0.6181(3) 0.0538(14) Uani 1 1 d .
O2 O 0.6384(4) 0.2847(3) 0.4132(3) 0.0517(13) Uani 1 1 d .
O3 O 0.5615(4) 0.0442(3) 0.4405(2) 0.0490(13) Uani 1 1 d .
O4 O 0.2180(4) 0.1313(3) 0.5452(3) 0.0538(14) Uani 1 1 d .
O5 O 0.3374(4) 0.3818(3) 0.5098(2) 0.0404(11) Uani 1 1 d .
O6 O 0.2338(3) 0.2694(2) 0.3885(2) 0.0318(10) Uani 1 1 d .
C11 C 0.5032(5) 0.1934(4) 0.5655(4) 0.0373(17) Uani 1 1 d .
C12 C 0.5571(6) 0.2545(4) 0.4383(4) 0.0378(16) Uani 1 1 d .
C13 C 0.5055(5) 0.1034(4) 0.4560(3) 0.0352(16) Uani 1 1 d .
C14 C 0.2974(6) 0.1577(4) 0.5200(3) 0.0361(16) Uani 1 1 d .
C15 C 0.3694(5) 0.3135(4) 0.4983(3) 0.0329(15) Uani 1 1 d .
C16 C 0.1685(5) 0.2789(4) 0.3262(3) 0.0327(15) Uani 1 1 d .
H16A H 0.1597 0.2235 0.3091 0.039 Uiso 1 1 calc R
H16B H 0.2097 0.3118 0.2896 0.039 Uiso 1 1 calc R
C17 C 0.0522(5) 0.3222(4) 0.3406(4) 0.0445(18) Uani 1 1 d .
H17A H 0.0106 0.2886 0.3758 0.058 Uiso 1 1 calc R
H17B H 0.0087 0.3293 0.2975 0.058 Uiso 1 1 calc R
H17C H 0.0612 0.3768 0.3578 0.058 Uiso 1 1 calc R
C31 C 0.4992(6) 0.1911(4) 0.2332(3) 0.0322(15) Uani 1 1 d .
C32 C 0.6094(5) 0.1971(4) 0.2558(4) 0.0391(17) Uani 1 1 d .
H32 H 0.6339 0.1671 0.2977 0.047 Uiso 1 1 calc R
C33 C 0.6852(7) 0.2465(4) 0.2182(5) 0.058(2) Uani 1 1 d .
H33 H 0.7604 0.2508 0.2346 0.069 Uiso 1 1 calc R
C34 C 0.6501(8) 0.2888(5) 0.1575(5) 0.055(2) Uani 1 1 d .
H34 H 0.7017 0.3216 0.1310 0.066 Uiso 1 1 calc R
C35 C 0.5432(9) 0.2841(5) 0.1352(4) 0.063(2) Uani 1 1 d .
H35 H 0.5195 0.3148 0.0935 0.076 Uiso 1 1 calc R
C36 C 0.4653(7) 0.2345(4) 0.1724(4) 0.0451(18) Uani 1 1 d .
H36 H 0.3903 0.2311 0.1556 0.054 Uiso 1 1 calc R
N41 N 0.2957(4) 0.0191(3) 0.2700(3) 0.0329(13) Uani 1 1 d .
C42 C 0.3928(5) 0.0588(4) 0.2557(3) 0.0297(14) Uani 1 1 d .
N43 N 0.4625(5) 0.0070(3) 0.2163(3) 0.0371(14) Uani 1 1 d .
C44 C 0.4082(6) -0.0652(4) 0.2072(4) 0.0445(18) Uani 1 1 d .
H44 H 0.4384 -0.1107 0.1815 0.053 Uiso 1 1 calc R
C45 C 0.3053(6) -0.0588(4) 0.2414(3) 0.0409(17) Uani 1 1 d .
H45 H 0.2502 -0.0990 0.2452 0.049 Uiso 1 1 calc R
C51 C 0.1881(5) 0.0483(4) 0.3035(3) 0.0303(15) Uani 1 1 d .
C52 C 0.1717(5) 0.0316(4) 0.3744(3) 0.0296(14) Uani 1 1 d .
C53 C 0.0650(6) 0.0570(4) 0.4028(4) 0.0434(18) Uani 1 1 d .
H53 H 0.0511 0.0467 0.4514 0.052 Uiso 1 1 calc R
C54 C -0.0237(5) 0.0977(4) 0.3615(4) 0.0444(18) Uani 1 1 d .
C55 C -0.0032(6) 0.1119(4) 0.2918(4) 0.049(2) Uani 1 1 d .
H55 H -0.0633 0.1380 0.2637 0.059 Uiso 1 1 calc R
C56 C 0.1048(6) 0.0889(4) 0.2600(4) 0.0379(16) Uani 1 1 d .
C57 C 0.2633(5) -0.0143(4) 0.4183(3) 0.0395(17) Uani 1 1 d .
H57A H 0.2783 -0.0712 0.4036 0.051 Uiso 1 1 calc R
H57B H 0.2375 -0.0162 0.4674 0.051 Uiso 1 1 calc R
H57C H 0.3341 0.0143 0.4128 0.051 Uiso 1 1 calc R
C58 C -0.1385(6) 0.1248(5) 0.3947(5) 0.069(3) Uani 1 1 d .
H58A H -0.1835 0.1621 0.3614 0.090 Uiso 1 1 calc R
H58B H -0.1263 0.1542 0.4363 0.090 Uiso 1 1 calc R
H58C H -0.1804 0.0758 0.4077 0.090 Uiso 1 1 calc R
C59 C 0.1286(6) 0.1089(4) 0.1847(4) 0.052(2) Uani 1 1 d .
H59A H 0.1993 0.1376 0.1790 0.067 Uiso 1 1 calc R
H59B H 0.0641 0.1450 0.1650 0.067 Uiso 1 1 calc R
H59C H 0.1381 0.0573 0.1605 0.067 Uiso 1 1 calc R
C61 C 0.5743(5) 0.0199(4) 0.1828(4) 0.0355(16) Uani 1 1 d .
C62 C 0.6715(6) -0.0023(4) 0.2199(4) 0.0428(18) Uani 1 1 d .
C63 C 0.7786(6) 0.0051(4) 0.1853(4) 0.048(2) Uani 1 1 d .
H63 H 0.8478 -0.0102 0.2095 0.058 Uiso 1 1 calc R
C64 C 0.7836(6) 0.0347(5) 0.1157(4) 0.0493(19) Uani 1 1 d .
C65 C 0.6821(5) 0.0559(4) 0.0806(4) 0.0398(17) Uani 1 1 d .
H65 H 0.6859 0.0759 0.0330 0.048 Uiso 1 1 calc R
C66 C 0.5768(5) 0.0488(4) 0.1126(4) 0.0363(16) Uani 1 1 d .
C67 C 0.6656(6) -0.0349(5) 0.2955(4) 0.058(2) Uani 1 1 d .
H67A H 0.6315 0.0093 0.3240 0.076 Uiso 1 1 calc R
H67B H 0.7434 -0.0529 0.3113 0.076 Uiso 1 1 calc R
H67C H 0.6181 -0.0822 0.3001 0.076 Uiso 1 1 calc R
C68 C 0.8993(6) 0.0420(6) 0.0790(5) 0.076(3) Uani 1 1 d .
H68A H 0.8962 0.0240 0.0316 0.098 Uiso 1 1 calc R
H68B H 0.9586 0.0067 0.1047 0.098 Uiso 1 1 calc R
H68C H 0.9182 0.1001 0.0770 0.098 Uiso 1 1 calc R
C69 C 0.4675(5) 0.0700(4) 0.0733(4) 0.0454(18) Uani 1 1 d .
H69A H 0.4859 0.0938 0.0264 0.059 Uiso 1 1 calc R
H69B H 0.4173 0.1106 0.0981 0.059 Uiso 1 1 calc R
H69C H 0.4279 0.0194 0.0697 0.059 Uiso 1 1 calc R
C1A C 0.2451(5) 0.7213(4) 0.2060(3) 0.0302(14) Uani 1 1 d .
C2A C 0.3311(5) 0.6785(4) 0.2351(3) 0.0271(14) Uani 1 1 d .
C3A C 0.4302(5) 0.6365(4) 0.2570(3) 0.0273(14) Uani 1 1 d .
O1A O 0.1112(4) 0.7394(4) -0.0497(3) 0.0689(17) Uani 1 1 d .
O2A O 0.1611(6) 0.9135(4) 0.1024(3) 0.089(2) Uani 1 1 d U
O3A O -0.0418(5) 0.7006(4) 0.1561(3) 0.0862(19) Uani 1 1 d U
O4A O 0.2230(4) 0.5414(3) 0.0745(3) 0.0538(14) Uani 1 1 d .
O5A O 0.4394(4) 0.7489(4) 0.0423(3) 0.0721(18) Uani 1 1 d .
O6A O 0.1643(3) 0.7699(2) 0.2457(2) 0.0340(11) Uani 1 1 d .
C11A C 0.1437(6) 0.7352(5) 0.0078(4) 0.053(2) Uani 1 1 d .
C12A C 0.1733(7) 0.8412(5) 0.1022(4) 0.068(3) Uani 1 1 d .
C13A C 0.0510(6) 0.7133(6) 0.1335(4) 0.063(2) Uani 1 1 d .
C14A C 0.2163(6) 0.6104(5) 0.0868(3) 0.0394(17) Uani 1 1 d .
C15A C 0.3492(7) 0.7399(5) 0.0649(4) 0.0474(19) Uani 1 1 d .
C16A C 0.1816(5) 0.7678(4) 0.3184(3) 0.0354(16) Uani 1 1 d .
H16C H 0.2538 0.7927 0.3276 0.043 Uiso 1 1 calc R
H16D H 0.1873 0.7096 0.3386 0.043 Uiso 1 1 calc R
C17A C 0.0799(5) 0.8170(4) 0.3508(4) 0.0440(18) Uani 1 1 d .
H17D H 0.0716 0.8733 0.3281 0.057 Uiso 1 1 calc R
H17E H 0.0923 0.8202 0.4007 0.057 Uiso 1 1 calc R
H17F H 0.0097 0.7893 0.3447 0.057 Uiso 1 1 calc R
C31A C 0.5417(5) 0.6754(4) 0.2589(3) 0.0271(14) Uani 1 1 d .
C32A C 0.5762(5) 0.7277(4) 0.2030(4) 0.0393(16) Uani 1 1 d .
H32A H 0.5299 0.7376 0.1631 0.047 Uiso 1 1 calc R
C33A C 0.6793(6) 0.7656(4) 0.2058(4) 0.0478(19) Uani 1 1 d .
H33A H 0.7017 0.8024 0.1681 0.057 Uiso 1 1 calc R
C34A C 0.7479(6) 0.7503(5) 0.2621(4) 0.0440(18) Uani 1 1 d .
H34A H 0.8188 0.7749 0.2633 0.053 Uiso 1 1 calc R
C35A C 0.7140(5) 0.7000(4) 0.3158(4) 0.0414(18) Uani 1 1 d .
H35A H 0.7607 0.6902 0.3557 0.050 Uiso 1 1 calc R
C36A C 0.6121(5) 0.6620(4) 0.3142(3) 0.0330(15) Uani 1 1 d .
H36A H 0.5910 0.6258 0.3527 0.040 Uiso 1 1 calc R
N41A N 0.3514(4) 0.5093(3) 0.3194(2) 0.0264(11) Uani 1 1 d .
C42A C 0.4316(5) 0.5482(4) 0.2797(3) 0.0234(13) Uani 1 1 d .
N43A N 0.5125(4) 0.4874(3) 0.2609(3) 0.0293(12) Uani 1 1 d .
C44A C 0.4818(5) 0.4104(4) 0.2907(3) 0.0320(15) Uani 1 1 d .
H44A H 0.5238 0.3579 0.2864 0.038 Uiso 1 1 calc R
C45A C 0.3816(5) 0.4246(4) 0.3265(3) 0.0281(14) Uani 1 1 d .
H45A H 0.3397 0.3841 0.3519 0.034 Uiso 1 1 calc R
C51A C 0.2524(5) 0.5469(4) 0.3564(3) 0.0277(14) Uani 1 1 d .
C52A C 0.1461(5) 0.5493(4) 0.3249(3) 0.0308(15) Uani 1 1 d .
C53A C 0.0493(5) 0.5773(4) 0.3644(4) 0.0388(17) Uani 1 1 d .
H53A H -0.0245 0.5791 0.3445 0.047 Uiso 1 1 calc R
C54A C 0.0569(5) 0.6019(4) 0.4304(4) 0.0429(18) Uani 1 1 d .
C55A C 0.1657(5) 0.5997(4) 0.4596(3) 0.0360(16) Uani 1 1 d .
H55A H 0.1721 0.6174 0.5052 0.043 Uiso 1 1 calc R
C56A C 0.2654(5) 0.5717(4) 0.4225(3) 0.0289(14) Uani 1 1 d .
C57A C 0.1336(5) 0.5226(4) 0.2520(3) 0.0393(17) Uani 1 1 d .
H57D H 0.1946 0.5441 0.2215 0.051 Uiso 1 1 calc R
H57E H 0.0583 0.5447 0.2344 0.051 Uiso 1 1 calc R
H57F H 0.1397 0.4616 0.2529 0.051 Uiso 1 1 calc R
C58A C -0.0497(6) 0.6302(5) 0.4723(4) 0.064(2) Uani 1 1 d .
H58D H -0.1185 0.6210 0.4469 0.083 Uiso 1 1 calc R
H58E H -0.0493 0.6896 0.4796 0.083 Uiso 1 1 calc R
H58F H -0.0504 0.5983 0.5176 0.083 Uiso 1 1 calc R
C59A C 0.3818(5) 0.5730(4) 0.4548(3) 0.0360(16) Uani 1 1 d .
H59D H 0.4318 0.5242 0.4419 0.047 Uiso 1 1 calc R
H59E H 0.3723 0.5719 0.5056 0.047 Uiso 1 1 calc R
H59F H 0.4168 0.6238 0.4377 0.047 Uiso 1 1 calc R
C61A C 0.6148(5) 0.4949(4) 0.2173(3) 0.0292(14) Uani 1 1 d .
C62A C 0.6001(5) 0.5116(3) 0.1450(3) 0.0292(14) Uani 1 1 d .
C63A C 0.6994(5) 0.5141(4) 0.1040(3) 0.0346(15) Uani 1 1 d .
H63A H 0.6924 0.5266 0.0552 0.041 Uiso 1 1 calc R
C64A C 0.8075(5) 0.4991(4) 0.1307(4) 0.0354(16) Uani 1 1 d .
C65A C 0.8182(5) 0.4807(4) 0.2014(4) 0.0371(16) Uani 1 1 d .
H65A H 0.8929 0.4692 0.2199 0.045 Uiso 1 1 calc R
C66A C 0.7226(5) 0.4787(4) 0.2464(3) 0.0328(15) Uani 1 1 d .
C67A C 0.4826(5) 0.5233(4) 0.1142(3) 0.0408(17) Uani 1 1 d .
H67D H 0.4458 0.5781 0.1246 0.053 Uiso 1 1 calc R
H67E H 0.4356 0.4798 0.1343 0.053 Uiso 1 1 calc R
H67F H 0.4898 0.5198 0.0636 0.053 Uiso 1 1 calc R
C68A C 0.9144(6) 0.5017(5) 0.0830(4) 0.059(2) Uani 1 1 d .
H68D H 0.9212 0.4530 0.0551 0.077 Uiso 1 1 calc R
H68E H 0.9829 0.5012 0.1113 0.077 Uiso 1 1 calc R
H68F H 0.9079 0.5526 0.0521 0.077 Uiso 1 1 calc R
C69A C 0.7386(5) 0.4560(4) 0.3233(4) 0.0441(18) Uani 1 1 d .
H69D H 0.6867 0.4932 0.3506 0.057 Uiso 1 1 calc R
H69E H 0.8185 0.4620 0.3351 0.057 Uiso 1 1 calc R
H69F H 0.7210 0.3983 0.3342 0.057 Uiso 1 1 calc R
O7 O 0.7645(7) 0.7469(5) 0.9456(4) 0.036(2) Uani 0.50 1 d PU
C71 C 0.8115(12) 0.6770(8) 0.9338(7) 0.043(3) Uani 0.50 1 d PU
H71A H 0.7635 0.6351 0.9570 0.052 Uiso 0.50 1 calc PR
H71B H 0.8864 0.6708 0.9573 0.052 Uiso 0.50 1 calc PR
C72 C 0.8333(11) 0.6548(7) 0.8625(6) 0.034(3) Uani 0.50 1 d PU
H72A H 0.7599 0.6514 0.8399 0.044 Uiso 0.50 1 calc PR
H72B H 0.8783 0.6006 0.8625 0.044 Uiso 0.50 1 calc PR
H72C H 0.8764 0.6972 0.8370 0.044 Uiso 0.50 1 calc PR
C73 C 0.7579(9) 0.7724(7) 1.0128(5) 0.021(2) Uani 0.50 1 d PU
H73A H 0.7940 0.7272 1.0444 0.025 Uiso 0.50 1 calc PR
H73B H 0.6759 0.7816 1.0273 0.025 Uiso 0.50 1 calc PR
C74 C 0.8137(8) 0.8479(6) 1.0205(5) 0.017(2) Uani 0.50 1 d PU
H74A H 0.8919 0.8421 1.0003 0.022 Uiso 0.50 1 calc PR
H74B H 0.8172 0.8576 1.0701 0.022 Uiso 0.50 1 calc PR
H74C H 0.7696 0.8952 0.9964 0.022 Uiso 0.50 1 calc PR

loop_
_atom_site_aniso_label
_atom_site_aniso_U_11
_atom_site_aniso_U_22
_atom_site_aniso_U_33
_atom_site_aniso_U_23
_atom_site_aniso_U_13
_atom_site_aniso_U_12
Cr1 0.0340(6) 0.0320(6) 0.0293(6) -0.0106(4) 0.0020(4) -0.0036(5)
Cr1A 0.0342(6) 0.0451(7) 0.0372(7) -0.0135(5) -0.0029(5) 0.0030(5)
C1 0.030(3) 0.020(3) 0.038(4) -0.005(3) 0.013(3) 0.001(3)
C2 0.032(3) 0.035(4) 0.027(4) -0.005(3) 0.000(3) -0.013(3)
C3 0.030(3) 0.026(3) 0.027(4) -0.011(3) -0.002(3) 0.000(3)
O1 0.059(3) 0.059(3) 0.044(3) -0.011(3) -0.019(3) 0.010(3)
O2 0.045(3) 0.052(3) 0.060(4) -0.015(3) 0.014(3) -0.011(3)
O3 0.057(3) 0.043(3) 0.047(3) -0.013(2) 0.003(2) 0.007(3)
O4 0.051(3) 0.068(4) 0.046(3) -0.009(3) 0.012(3) -0.021(3)
O5 0.042(3) 0.031(3) 0.048(3) -0.010(2) 0.001(2) -0.001(2)
O6 0.030(2) 0.032(2) 0.034(3) -0.0095(19) 0.0003(19) -0.002(2)
C11 0.039(4) 0.026(4) 0.046(5) -0.012(3) -0.002(3) 0.011(3)
C12 0.032(4) 0.039(4) 0.043(4) -0.016(3) -0.001(3) 0.001(3)
C13 0.035(4) 0.038(4) 0.033(4) -0.010(3) -0.002(3) -0.001(3)
C14 0.037(4) 0.042(4) 0.032(4) -0.008(3) 0.002(3) -0.010(3)
C15 0.035(4) 0.038(4) 0.026(4) -0.003(3) 0.000(3) -0.007(3)
C16 0.040(4) 0.025(3) 0.033(4) -0.005(3) -0.004(3) -0.001(3)
C17 0.040(4) 0.041(4) 0.052(5) -0.003(3) -0.006(3) 0.002(3)
C31 0.054(4) 0.023(3) 0.020(4) -0.009(3) 0.014(3) -0.005(3)
C32 0.033(4) 0.031(4) 0.054(5) -0.010(3) 0.001(3) 0.001(3)
C33 0.048(5) 0.033(4) 0.092(7) -0.016(4) 0.020(4) -0.008(4)
C34 0.067(6) 0.039(5) 0.061(6) -0.022(4) 0.038(5) -0.009(4)
C35 0.109(8) 0.039(5) 0.040(5) -0.003(4) 0.018(5) -0.002(5)
C36 0.067(5) 0.035(4) 0.035(5) -0.016(3) 0.002(4) -0.008(4)
N41 0.044(3) 0.028(3) 0.028(3) -0.008(2) 0.000(2) -0.007(3)
C42 0.030(3) 0.027(3) 0.033(4) -0.007(3) -0.002(3) -0.007(3)
N43 0.048(3) 0.031(3) 0.033(3) -0.009(2) 0.005(3) -0.001(3)
C44 0.056(5) 0.024(4) 0.054(5) -0.013(3) 0.012(4) -0.004(3)
C45 0.058(5) 0.031(4) 0.037(4) -0.013(3) 0.003(3) -0.012(3)
C51 0.022(3) 0.030(4) 0.040(4) -0.010(3) 0.002(3) 0.000(3)
C52 0.029(3) 0.028(3) 0.033(4) -0.010(3) 0.004(3) -0.008(3)
C53 0.045(4) 0.043(4) 0.043(5) -0.006(3) 0.008(3) -0.013(4)
C54 0.030(4) 0.044(4) 0.061(6) -0.007(4) 0.005(3) -0.014(3)
C55 0.038(4) 0.037(4) 0.072(6) -0.005(4) -0.017(4) -0.002(3)
C56 0.049(4) 0.027(4) 0.040(5) -0.004(3) -0.010(3) -0.012(3)
C57 0.046(4) 0.040(4) 0.033(4) 0.001(3) -0.002(3) -0.009(3)
C58 0.041(4) 0.069(6) 0.097(8) 0.002(5) 0.011(4) -0.006(4)
C59 0.071(5) 0.037(4) 0.048(5) -0.010(3) -0.013(4) -0.003(4)
C61 0.035(4) 0.027(4) 0.046(5) -0.016(3) 0.009(3) 0.000(3)
C62 0.053(5) 0.039(4) 0.038(5) -0.018(3) 0.000(3) 0.003(4)
C63 0.037(4) 0.043(4) 0.068(6) -0.027(4) -0.012(4) 0.006(3)
C64 0.045(4) 0.054(5) 0.052(5) -0.019(4) 0.007(4) -0.008(4)
C65 0.038(4) 0.039(4) 0.042(5) -0.011(3) 0.007(3) 0.000(3)
C66 0.037(4) 0.032(4) 0.042(4) -0.016(3) 0.009(3) -0.005(3)
C67 0.064(5) 0.054(5) 0.057(6) -0.021(4) -0.011(4) 0.007(4)
C68 0.045(5) 0.096(7) 0.089(8) -0.026(6) 0.012(5) -0.009(5)
C69 0.044(4) 0.056(5) 0.037(4) -0.012(3) 0.009(3) -0.001(4)
C1A 0.037(4) 0.027(3) 0.028(4) -0.005(3) 0.000(3) -0.008(3)
C2A 0.027(3) 0.036(4) 0.021(3) -0.013(3) 0.007(3) -0.011(3)
C3A 0.027(3) 0.038(4) 0.017(3) -0.010(3) 0.009(2) -0.001(3)
O1A 0.068(4) 0.092(4) 0.048(4) -0.027(3) -0.018(3) 0.011(3)
O2A 0.119(4) 0.061(3) 0.086(4) -0.014(3) -0.031(3) 0.021(3)
O3A 0.056(3) 0.122(4) 0.083(4) -0.032(3) 0.004(3) -0.008(3)
O4A 0.056(3) 0.047(3) 0.062(4) -0.019(3) -0.003(3) -0.012(3)
O5A 0.045(3) 0.121(5) 0.053(4) 0.008(3) -0.002(3) -0.030(3)
O6A 0.033(2) 0.035(3) 0.033(3) -0.0108(19) 0.0028(19) 0.003(2)
C11A 0.043(4) 0.057(5) 0.058(6) -0.021(4) -0.005(4) 0.011(4)
C12A 0.089(6) 0.060(6) 0.055(6) -0.025(4) -0.039(5) 0.031(5)
C13A 0.032(4) 0.108(7) 0.055(6) -0.039(5) 0.001(4) -0.013(5)
C14A 0.040(4) 0.053(5) 0.027(4) -0.013(3) -0.001(3) -0.005(4)
C15A 0.053(5) 0.060(5) 0.029(4) 0.000(3) -0.008(4) -0.003(4)
C16A 0.035(4) 0.033(4) 0.039(4) -0.015(3) 0.005(3) 0.000(3)
C17A 0.040(4) 0.047(4) 0.047(5) -0.022(3) 0.009(3) -0.006(3)
C31A 0.022(3) 0.023(3) 0.037(4) -0.012(3) 0.006(3) 0.001(3)
C32A 0.040(4) 0.045(4) 0.035(4) -0.015(3) 0.005(3) -0.009(3)
C33A 0.051(4) 0.043(4) 0.052(5) -0.009(4) 0.015(4) -0.022(4)
C34A 0.030(4) 0.058(5) 0.047(5) -0.016(4) 0.007(3) -0.009(3)
C35A 0.029(3) 0.058(5) 0.041(5) -0.021(4) -0.005(3) -0.006(3)
C36A 0.036(4) 0.034(4) 0.029(4) -0.004(3) 0.003(3) -0.005(3)
N41A 0.024(3) 0.030(3) 0.026(3) -0.010(2) 0.006(2) -0.004(2)
C42A 0.023(3) 0.028(3) 0.022(3) -0.015(3) -0.005(2) -0.001(3)
N43A 0.028(3) 0.028(3) 0.032(3) -0.005(2) 0.002(2) -0.002(2)
C44A 0.038(4) 0.021(3) 0.038(4) -0.005(3) -0.002(3) -0.002(3)
C45A 0.024(3) 0.027(3) 0.034(4) -0.009(3) 0.004(3) -0.001(3)
C51A 0.026(3) 0.032(4) 0.025(4) -0.004(3) 0.003(3) -0.002(3)
C52A 0.029(3) 0.036(4) 0.029(4) -0.009(3) 0.002(3) -0.006(3)
C53A 0.022(3) 0.056(5) 0.040(4) -0.010(3) 0.000(3) -0.004(3)
C54A 0.037(4) 0.055(5) 0.036(4) -0.007(3) 0.011(3) 0.002(4)
C55A 0.040(4) 0.045(4) 0.023(4) -0.011(3) 0.007(3) 0.003(3)
C56A 0.035(3) 0.024(3) 0.027(4) -0.001(3) 0.000(3) -0.002(3)
C57A 0.035(4) 0.049(4) 0.036(4) -0.012(3) 0.000(3) -0.011(3)
C58A 0.043(4) 0.095(7) 0.046(5) -0.003(4) 0.022(4) 0.019(5)
C59A 0.034(4) 0.040(4) 0.036(4) -0.015(3) 0.005(3) -0.009(3)
C61A 0.029(3) 0.026(3) 0.034(4) -0.014(3) 0.012(3) -0.005(3)
C62A 0.033(3) 0.018(3) 0.038(4) -0.013(3) 0.003(3) -0.002(3)
C63A 0.046(4) 0.029(4) 0.030(4) -0.010(3) 0.010(3) -0.006(3)
C64A 0.031(4) 0.034(4) 0.042(5) -0.008(3) 0.015(3) -0.010(3)
C65A 0.032(4) 0.037(4) 0.045(5) -0.015(3) 0.006(3) -0.010(3)
C66A 0.034(4) 0.031(4) 0.033(4) -0.005(3) 0.003(3) -0.004(3)
C67A 0.045(4) 0.047(4) 0.029(4) -0.013(3) 0.002(3) 0.006(3)
C68A 0.042(4) 0.080(6) 0.060(6) -0.014(4) 0.013(4) -0.025(4)
C69A 0.027(3) 0.052(5) 0.053(5) -0.004(4) 0.007(3) -0.006(3)
O7 0.060(4) 0.028(4) 0.017(4) -0.004(3) -0.008(3) 0.024(3)
C71 0.058(5) 0.034(5) 0.035(5) 0.000(4) -0.004(4) 0.010(4)
C72 0.053(5) 0.019(4) 0.028(5) -0.006(4) -0.004(4) 0.008(4)
C73 0.026(4) 0.021(4) 0.013(4) 0.002(3) -0.001(3) 0.009(4)
C74 0.017(4) 0.020(4) 0.012(4) -0.001(3) 0.000(3) 0.003(3)

loop_
_atom_type_symbol
_atom_type_description
_atom_type_scat_dispersion_real
_atom_type_scat_dispersion_imag
_atom_type_scat_source
C C 0.0033 0.0016 'International Tables Vol C Tables 4.2.6.8 and 6.1.1.4'
H H 0.0000 0.0000 'International Tables Vol C Tables 4.2.6.8 and 6.1.1.4'
N N 0.0061 0.0033 'International Tables Vol C Tables 4.2.6.8 and 6.1.1.4'
O O 0.0106 0.0060 'International Tables Vol C Tables 4.2.6.8 and 6.1.1.4'
Cr Cr 0.3209 0.6236 'International Tables Vol C Tables 4.2.6.8 and 6.1.1.4'

loop_
_geom_angle_atom_site_label_1
_geom_angle_atom_site_label_2
_geom_angle_atom_site_label_3
_geom_angle
C12 Cr1 C11 90.9(3)
C12 Cr1 C13 86.6(3)
C11 Cr1 C13 89.7(3)
C12 Cr1 C15 87.3(3)
C11 Cr1 C15 91.0(3)
C13 Cr1 C15 173.9(3)
C12 Cr1 C14 177.7(3)
C11 Cr1 C14 91.2(3)
C13 Cr1 C14 94.5(3)
C15 Cr1 C14 91.6(3)
C12 Cr1 C1 94.3(3)
C11 Cr1 C1 174.8(3)
C13 Cr1 C1 91.2(2)
C15 Cr1 C1 88.7(2)
C14 Cr1 C1 83.7(2)
C11A Cr1A C13A 91.0(3)
C11A Cr1A C12A 90.5(3)
C13A Cr1A C12A 90.5(4)
C11A Cr1A C15A 91.9(3)
C13A Cr1A C15A 177.0(3)
C12A Cr1A C15A 88.8(4)
C11A Cr1A C14A 85.9(3)
C13A Cr1A C14A 88.8(3)
C12A Cr1A C14A 176.4(3)
C15A Cr1A C14A 92.0(3)
C11A Cr1A C1A 174.5(3)
C13A Cr1A C1A 84.4(3)
C12A Cr1A C1A 86.5(3)
C15A Cr1A C1A 92.6(3)
C14A Cr1A C1A 97.0(3)
C2 C1 O6 121.0(6)
C2 C1 Cr1 124.4(5)
O6 C1 Cr1 114.5(4)
C1 C2 C3 164.6(7)
C2 C3 C42 121.6(6)
C2 C3 C31 119.1(6)
C42 C3 C31 119.2(5)
C1 O6 C16 115.9(4)
O1 C11 Cr1 179.3(6)
O2 C12 Cr1 178.4(6)
O3 C13 Cr1 173.2(6)
O4 C14 Cr1 177.9(6)
O5 C15 Cr1 176.2(6)
O6 C16 C17 110.0(5)
C36 C31 C32 118.7(6)
C36 C31 C3 120.8(6)
C32 C31 C3 120.4(6)
C31 C32 C33 121.2(7)
C34 C33 C32 119.1(8)
C35 C34 C33 120.3(8)
C34 C35 C36 121.4(8)
C31 C36 C35 119.2(7)
C42 N41 C45 110.5(5)
C42 N41 C51 129.8(5)
C45 N41 C51 119.4(5)
N41 C42 N43 105.7(5)
N41 C42 C3 126.9(5)
N43 C42 C3 127.4(6)
C42 N43 C44 109.5(5)
C42 N43 C61 129.6(5)
C44 N43 C61 120.8(5)
C45 C44 N43 107.9(6)
C44 C45 N41 106.3(6)
C52 C51 C56 124.1(6)
C52 C51 N41 119.5(5)
C56 C51 N41 116.3(6)
C51 C52 C53 116.9(6)
C51 C52 C57 121.9(5)
C53 C52 C57 121.2(6)
C52 C53 C54 121.9(7)
C55 C54 C53 118.7(6)
C55 C54 C58 121.1(7)
C53 C54 C58 120.1(7)
C54 C55 C56 122.0(6)
C51 C56 C55 116.3(6)
C51 C56 C59 122.0(6)
C55 C56 C59 121.7(6)
C62 C61 C66 123.1(6)
C62 C61 N43 118.6(6)
C66 C61 N43 118.2(6)
C61 C62 C63 117.8(7)
C61 C62 C67 121.7(7)
C63 C62 C67 120.5(6)
C64 C63 C62 120.3(6)
C65 C64 C63 119.4(7)
C65 C64 C68 120.9(7)
C63 C64 C68 119.7(7)
C66 C65 C64 121.7(7)
C65 C66 C61 117.7(6)
C65 C66 C69 121.1(6)
C61 C66 C69 121.2(6)
C2A C1A O6A 120.8(6)
C2A C1A Cr1A 127.7(5)
O6A C1A Cr1A 111.4(4)
C1A C2A C3A 171.6(6)
C2A C3A C42A 119.8(5)
C2A C3A C31A 123.4(6)
C42A C3A C31A 116.8(5)
C1A O6A C16A 116.9(4)
O1A C11A Cr1A 178.4(6)
O2A C12A Cr1A 176.7(9)
O3A C13A Cr1A 176.4(8)
O4A C14A Cr1A 173.5(6)
O5A C15A Cr1A 176.8(6)
O6A C16A C17A 107.7(5)
C36A C31A C32A 117.7(6)
C36A C31A C3A 122.1(6)
C32A C31A C3A 120.2(6)
C31A C32A C33A 119.9(6)
C34A C33A C32A 120.6(7)
C35A C34A C33A 119.2(7)
C34A C35A C36A 121.1(6)
C31A C36A C35A 121.5(6)
C42A N41A C45A 110.4(5)
C42A N41A C51A 127.9(5)
C45A N41A C51A 121.4(5)
N41A C42A N43A 106.2(5)
N41A C42A C3A 128.0(5)
N43A C42A C3A 125.7(5)
C42A N43A C44A 108.9(5)
C42A N43A C61A 128.8(5)
C44A N43A C61A 122.3(5)
C45A C44A N43A 107.4(5)
C44A C45A N41A 107.1(5)
C56A C51A C52A 123.3(5)
C56A C51A N41A 119.2(5)
C52A C51A N41A 117.2(5)
C51A C52A C53A 116.7(6)
C51A C52A C57A 122.5(5)
C53A C52A C57A 120.7(5)
C54A C53A C52A 122.5(6)
C53A C54A C55A 118.8(6)
C53A C54A C58A 121.2(6)
C55A C54A C58A 120.1(6)
C54A C55A C56A 121.1(6)
C51A C56A C55A 117.6(5)
C51A C56A C59A 122.8(5)
C55A C56A C59A 119.5(6)
C66A C61A C62A 122.6(5)
C66A C61A N43A 119.6(6)
C62A C61A N43A 117.6(5)
C63A C62A C61A 116.5(5)
C63A C62A C67A 121.8(6)
C61A C62A C67A 121.6(5)
C64A C63A C62A 122.7(6)
C63A C64A C65A 118.9(6)
C63A C64A C68A 120.7(6)
C65A C64A C68A 120.4(6)
C64A C65A C66A 121.8(6)
C61A C66A C65A 117.4(6)
C61A C66A C69A 122.7(6)
C65A C66A C69A 119.8(5)
C71 O7 C73 120.0(9)
O7 C71 C72 120.0(11)
O7 C73 C74 113.5(9)

loop_
_geom_bond_atom_site_label_1
_geom_bond_atom_site_label_2
_geom_bond_distance
Cr1 C12 1.859(8)
Cr1 C11 1.864(7)
Cr1 C13 1.877(6)
Cr1 C15 1.878(7)
Cr1 C14 1.919(7)
Cr1 C1 2.142(6)
Cr1A C11A 1.839(8)
Cr1A C13A 1.846(8)
Cr1A C12A 1.865(8)
Cr1A C15A 1.884(8)
Cr1A C14A 1.886(7)
Cr1A C1A 2.178(6)
C1 C2 1.310(8)
C1 O6 1.399(6)
C2 C3 1.328(8)
C3 C42 1.460(8)
C3 C31 1.517(8)
O1 C11 1.144(7)
O2 C12 1.178(8)
O3 C13 1.161(7)
O4 C14 1.133(7)
O5 C15 1.168(7)
O6 C16 1.433(7)
C16 C17 1.497(8)
C31 C36 1.372(9)
C31 C32 1.383(9)
C32 C33 1.394(10)
C33 C34 1.366(11)
C34 C35 1.342(11)
C35 C36 1.408(11)
N41 C42 1.360(8)
N41 C45 1.402(8)
N41 C51 1.449(7)
C42 N43 1.368(7)
N43 C44 1.398(8)
N43 C61 1.460(8)
C44 C45 1.350(9)
C51 C52 1.382(8)
C51 C56 1.393(8)
C52 C53 1.383(8)
C52 C57 1.496(8)
C53 C54 1.412(9)
C54 C55 1.362(10)
C54 C58 1.508(9)
C55 C56 1.414(9)
C56 C59 1.483(9)
C61 C62 1.367(9)
C61 C66 1.398(9)
C62 C63 1.407(10)
C62 C67 1.514(10)
C63 C64 1.391(10)
C64 C65 1.387(9)
C64 C68 1.513(10)
C65 C66 1.366(9)
C66 C69 1.505(9)
C1A C2A 1.288(8)
C1A O6A 1.414(7)
C2A C3A 1.352(8)
C3A C42A 1.461(8)
C3A C31A 1.494(8)
O1A C11A 1.176(8)
O2A C12A 1.165(9)
O3A C13A 1.182(9)
O4A C14A 1.150(8)
O5A C15A 1.142(8)
O6A C16A 1.416(7)
C16A C17A 1.512(8)
C31A C36A 1.359(8)
C31A C32A 1.391(9)
C32A C33A 1.400(9)
C33A C34A 1.362(9)
C34A C35A 1.340(10)
C35A C36A 1.387(9)
N41A C42A 1.358(7)
N41A C45A 1.381(7)
N41A C51A 1.447(7)
C42A N43A 1.361(7)
N43A C44A 1.403(8)
N43A C61A 1.445(7)
C44A C45A 1.348(8)
C51A C56A 1.376(8)
C51A C52A 1.394(8)
C52A C53A 1.400(8)
C52A C57A 1.511(8)
C53A C54A 1.365(9)
C54A C55A 1.400(9)
C54A C58A 1.515(9)
C55A C56A 1.402(8)
C56A C59A 1.513(8)
C61A C66A 1.389(8)
C61A C62A 1.410(8)
C62A C63A 1.383(8)
C62A C67A 1.501(8)
C63A C64A 1.373(8)
C64A C65A 1.379(9)
C64A C68A 1.526(9)
C65A C66A 1.390(8)
C66A C69A 1.514(9)
O7 C71 1.244(13)
O7 C73 1.381(13)
C71 C72 1.450(17)
C73 C74 1.451(15)

loop_
_geom_hbond_atom_site_label_D
_geom_hbond_atom_site_label_H
_geom_hbond_atom_site_label_A
_geom_hbond_distance_DH
_geom_hbond_distance_HA
_geom_hbond_distance_DA
_geom_hbond_angle_DHA
C45A H45A O6 0.95 2.37 3.299(7) 166.1
